data_4119591
loop_
_publ_author_name
'Xiaobo Pan'
'Yuanting Su'
'Xiaoyu Chen'
'Yue Zhao'
'Yizhi Li'
'Jinglin Zuo'
'Xinping Wang'

_publ_section_title
;
 Stable Tetraaryldiphosphine Radical Cation and Dication
;
_journal_name_full 'Journal of the American Chemical Society'
_journal_page_first 5561
_journal_page_last 5564
_journal_paper_doi 10.1021/ja402492u
_journal_volume 135
_journal_year 2013
_chemical_formula_moiety 'C60 H92 P2'
_chemical_formula_sum 'C60 H92 P2'
_chemical_formula_weight 875.28
_chemical_name_systematic
; 
 ? 
;
_space_group_IT_number 18
_symmetry_cell_setting orthorhombic
_symmetry_space_group_name_Hall 'P 2 2ab'
_symmetry_space_group_name_H-M 'P 21 21 2'
_atom_sites_solution_hydrogens geom
_atom_sites_solution_primary direct
_atom_sites_solution_secondary difmap
_audit_creation_method SHELXL-97
_cell_angle_alpha 90.00
_cell_angle_beta 90.00
_cell_angle_gamma 90.00
_cell_formula_units_Z 4
_cell_length_a 19.0707(12)
_cell_length_b 23.7279(15)
_cell_length_c 12.4450(13)
_cell_measurement_temperature 123(2)
_cell_volume 5631.5(8)
_computing_cell_refinement 'Bruker SAINT'
_computing_data_collection 'Bruker APEX II'
_computing_data_reduction 'Bruker SAINT'
_computing_molecular_graphics 'Bruker SHELXTL'
_computing_publication_material 'Bruker SHELXTL'
_computing_structure_refinement 'SHELXL-97 (Sheldrick, 1997)'
_computing_structure_solution 'SHELXS-97 (Sheldrick, 1990)'
_diffrn_ambient_temperature 123(2)
_diffrn_measured_fraction_theta_full 1.000
_diffrn_measured_fraction_theta_max 1.000
_diffrn_measurement_device_type 'Bruker APEX II CCD'
_diffrn_measurement_method '\f and \w scans'
_diffrn_radiation_monochromator graphite
_diffrn_radiation_source 'fine-focus sealed tube'
_diffrn_radiation_type MoK\a
_diffrn_radiation_wavelength 0.71073
_diffrn_reflns_av_R_equivalents 0.0643
_diffrn_reflns_av_sigmaI/netI 0.0760
_diffrn_reflns_limit_h_max 20
_diffrn_reflns_limit_h_min -23
_diffrn_reflns_limit_k_max 29
_diffrn_reflns_limit_k_min -28
_diffrn_reflns_limit_l_max 15
_diffrn_reflns_limit_l_min -14
_diffrn_reflns_number 46831
_diffrn_reflns_theta_full 26.00
_diffrn_reflns_theta_max 26.00
_diffrn_reflns_theta_min 1.37
_exptl_absorpt_coefficient_mu 0.111
_exptl_absorpt_correction_T_max 0.957
_exptl_absorpt_correction_T_min 0.946
_exptl_absorpt_correction_type multi-scan
_exptl_absorpt_process_details 'SADABS (Cheldrich, 1997)'
_exptl_crystal_colour yellow
_exptl_crystal_density_diffrn 1.032
_exptl_crystal_description block
_exptl_crystal_F_000 1928
_exptl_crystal_size_max 0.50
_exptl_crystal_size_mid 0.45
_exptl_crystal_size_min 0.40
_refine_diff_density_max 0.318
_refine_diff_density_min -0.212
_refine_diff_density_rms 0.053
_refine_ls_abs_structure_details 'Flack H D (1983), Acta Cryst. A39, 876-881'
_refine_ls_abs_structure_Flack 0.02(8)
_refine_ls_extinction_method none
_refine_ls_goodness_of_fit_ref 1.070
_refine_ls_hydrogen_treatment constr
_refine_ls_matrix_type full
_refine_ls_number_parameters 584
_refine_ls_number_reflns 11087
_refine_ls_number_restraints 0
_refine_ls_restrained_S_all 1.070
_refine_ls_R_factor_all 0.0620
_refine_ls_R_factor_gt 0.0555
_refine_ls_shift/su_max 0.000
_refine_ls_shift/su_mean 0.000
_refine_ls_structure_factor_coef Fsqd
_refine_ls_weighting_details 'calc w=1/[\s^2^(Fo^2^)+(0.0400P)^2^+0.8800P] where P=(Fo^2^+2Fc^2^)/3'
_refine_ls_weighting_scheme calc
_refine_ls_wR_factor_gt 0.1181
_refine_ls_wR_factor_ref 0.1191
_reflns_number_gt 8523
_reflns_number_total 11087
_reflns_threshold_expression >2sigma(I)
_cod_data_source_file ja402492u_si_003.cif
_cod_data_source_block 20121212a
_cod_database_code 4119591

loop_
_symmetry_equiv_pos_as_xyz
'x, y, z'
'-x, -y, z'
'-x+1/2, y+1/2, -z'
'x+1/2, -y+1/2, -z'

loop_
_atom_site_label
_atom_site_type_symbol
_atom_site_fract_x
_atom_site_fract_y
_atom_site_fract_z
_atom_site_U_iso_or_equiv
_atom_site_adp_type
_atom_site_occupancy
_atom_site_symmetry_multiplicity
_atom_site_calc_flag
_atom_site_refinement_flags
C1 C 0.52098(14) 0.82913(11) 0.7112(2) 0.0352(6) Uani 1 1 d .
C2 C 0.47904(14) 0.87269(11) 0.6708(2) 0.0343(6) Uani 1 1 d .
C3 C 0.50618(15) 0.91017(11) 0.5966(2) 0.0379(7) Uani 1 1 d .
H3 H 0.4772 0.9400 0.5718 0.045 Uiso 1 1 calc R
C4 C 0.57395(15) 0.90614(12) 0.5568(2) 0.0385(7) Uani 1 1 d .
C5 C 0.61421(14) 0.86161(11) 0.5921(2) 0.0358(6) Uani 1 1 d .
H5 H 0.6604 0.8574 0.5646 0.043 Uiso 1 1 calc R
C6 C 0.58956(15) 0.82242(11) 0.6669(2) 0.0367(7) Uani 1 1 d .
C7 C 0.66241(15) 0.74146(12) 0.5946(2) 0.0429(7) Uani 1 1 d .
H7A H 0.6213 0.7248 0.5597 0.064 Uiso 1 1 calc R
H7B H 0.6949 0.7115 0.6161 0.064 Uiso 1 1 calc R
H7C H 0.6860 0.7670 0.5443 0.064 Uiso 1 1 calc R
C8 C 0.63875(14) 0.77504(11) 0.6959(2) 0.0391(7) Uani 1 1 d .
H8 H 0.6129 0.7485 0.7441 0.047 Uiso 1 1 calc R
C9 C 0.70349(14) 0.79587(12) 0.7564(2) 0.0426(7) Uani 1 1 d .
H9A H 0.7267 0.8254 0.7144 0.064 Uiso 1 1 calc R
H9B H 0.7360 0.7644 0.7673 0.064 Uiso 1 1 calc R
H9C H 0.6893 0.8111 0.8263 0.064 Uiso 1 1 calc R
C10 C 0.59930(15) 0.94728(12) 0.4729(2) 0.0414(7) Uani 1 1 d .
H10 H 0.5708 0.9825 0.4800 0.050 Uiso 1 1 calc R
C11 C 0.58544(16) 0.92278(13) 0.3611(2) 0.0453(8) Uani 1 1 d .
H11A H 0.6166 0.8906 0.3489 0.068 Uiso 1 1 calc R
H11B H 0.5943 0.9517 0.3066 0.068 Uiso 1 1 calc R
H11C H 0.5365 0.9104 0.3564 0.068 Uiso 1 1 calc R
C12 C 0.67676(16) 0.96348(12) 0.4871(2) 0.0479(8) Uani 1 1 d .
H12A H 0.6834 0.9808 0.5578 0.072 Uiso 1 1 calc R
H12B H 0.6903 0.9903 0.4309 0.072 Uiso 1 1 calc R
H12C H 0.7060 0.9296 0.4815 0.072 Uiso 1 1 calc R
C13 C 0.40198(14) 0.88127(11) 0.7027(2) 0.0337(6) Uani 1 1 d .
H13 H 0.3880 0.8500 0.7521 0.040 Uiso 1 1 calc R
C14 C 0.35399(15) 0.87930(12) 0.6027(2) 0.0413(7) Uani 1 1 d .
H14A H 0.3049 0.8828 0.6252 0.062 Uiso 1 1 calc R
H14B H 0.3606 0.8434 0.5652 0.062 Uiso 1 1 calc R
H14C H 0.3660 0.9104 0.5544 0.062 Uiso 1 1 calc R
C15 C 0.39305(15) 0.93637(11) 0.7616(2) 0.0374(7) Uani 1 1 d .
H15A H 0.4227 0.9365 0.8259 0.056 Uiso 1 1 calc R
H15B H 0.3439 0.9409 0.7827 0.056 Uiso 1 1 calc R
H15C H 0.4068 0.9675 0.7144 0.056 Uiso 1 1 calc R
C16 C 0.45101(14) 0.83182(10) 0.9281(2) 0.0326(6) Uani 1 1 d .
C17 C 0.49514(15) 0.87054(11) 0.9839(2) 0.0354(6) Uani 1 1 d .
C18 C 0.46814(15) 0.90380(12) 1.0645(2) 0.0404(7) Uani 1 1 d .
H18 H 0.4987 0.9294 1.1000 0.048 Uiso 1 1 calc R
C19 C 0.39937(15) 0.90180(11) 1.0962(2) 0.0385(7) Uani 1 1 d .
C20 C 0.35529(15) 0.86501(11) 1.0420(2) 0.0353(6) Uani 1 1 d .
H20 H 0.3074 0.8634 1.0627 0.042 Uiso 1 1 calc R
C21 C 0.37801(15) 0.83009(11) 0.9584(2) 0.0354(6) Uani 1 1 d .
C22 C 0.32148(14) 0.79436(11) 0.9075(2) 0.0357(7) Uani 1 1 d .
H22 H 0.3431 0.7723 0.8475 0.043 Uiso 1 1 calc R
C23 C 0.26204(14) 0.83192(12) 0.8595(2) 0.0415(7) Uani 1 1 d .
H23A H 0.2474 0.8598 0.9131 0.062 Uiso 1 1 calc R
H23B H 0.2219 0.8082 0.8401 0.062 Uiso 1 1 calc R
H23C H 0.2795 0.8513 0.7953 0.062 Uiso 1 1 calc R
C24 C 0.28754(15) 0.75281(12) 0.9859(2) 0.0415(7) Uani 1 1 d .
H24A H 0.3228 0.7257 1.0106 0.062 Uiso 1 1 calc R
H24B H 0.2494 0.7327 0.9496 0.062 Uiso 1 1 calc R
H24C H 0.2687 0.7735 1.0477 0.062 Uiso 1 1 calc R
C25 C 0.37236(15) 0.93563(12) 1.1891(2) 0.0431(7) Uani 1 1 d .
H25 H 0.4116 0.9601 1.2149 0.052 Uiso 1 1 calc R
C26 C 0.31201(15) 0.97439(12) 1.1560(2) 0.0405(7) Uani 1 1 d .
H26A H 0.3274 0.9990 1.0973 0.061 Uiso 1 1 calc R
H26B H 0.2977 0.9974 1.2176 0.061 Uiso 1 1 calc R
H26C H 0.2722 0.9516 1.1318 0.061 Uiso 1 1 calc R
C27 C 0.34903(17) 0.89908(13) 1.2835(2) 0.0519(8) Uani 1 1 d .
H27A H 0.3052 0.8798 1.2651 0.078 Uiso 1 1 calc R
H27B H 0.3415 0.9229 1.3468 0.078 Uiso 1 1 calc R
H27C H 0.3854 0.8711 1.2993 0.078 Uiso 1 1 calc R
C28 C 0.57240(15) 0.87936(12) 0.9558(2) 0.0388(7) Uani 1 1 d .
H28 H 0.5845 0.8519 0.8976 0.047 Uiso 1 1 calc R
C29 C 0.58522(16) 0.93855(12) 0.9112(2) 0.0493(8) Uani 1 1 d .
H29A H 0.5598 0.9430 0.8432 0.074 Uiso 1 1 calc R
H29B H 0.6355 0.9439 0.8988 0.074 Uiso 1 1 calc R
H29C H 0.5685 0.9666 0.9629 0.074 Uiso 1 1 calc R
C30 C 0.62044(15) 0.86701(12) 1.0509(2) 0.0441(7) Uani 1 1 d .
H30A H 0.6082 0.8918 1.1110 0.066 Uiso 1 1 calc R
H30B H 0.6693 0.8736 1.0300 0.066 Uiso 1 1 calc R
H30C H 0.6147 0.8276 1.0729 0.066 Uiso 1 1 calc R
C31 C 0.49438(14) 0.67996(11) 0.6728(2) 0.0353(6) Uani 1 1 d .
C32 C 0.54440(14) 0.63695(12) 0.6992(2) 0.0360(7) Uani 1 1 d .
C33 C 0.57254(15) 0.60505(11) 0.6155(2) 0.0390(7) Uani 1 1 d .
H33 H 0.6051 0.5762 0.6335 0.047 Uiso 1 1 calc R
C34 C 0.55645(16) 0.61243(12) 0.5090(2) 0.0406(7) Uani 1 1 d .
C35 C 0.50774(15) 0.65549(11) 0.4843(2) 0.0376(6) Uani 1 1 d .
H35 H 0.4945 0.6610 0.4114 0.045 Uiso 1 1 calc R
C36 C 0.47871(14) 0.68980(11) 0.5616(2) 0.0346(7) Uani 1 1 d .
C37 C 0.43098(16) 0.73664(12) 0.5228(2) 0.0429(7) Uani 1 1 d .
H37 H 0.4159 0.7589 0.5869 0.051 Uiso 1 1 calc R
C38 C 0.36527(14) 0.71345(13) 0.4689(2) 0.0456(7) Uani 1 1 d .
H38A H 0.3784 0.6933 0.4032 0.068 Uiso 1 1 calc R
H38B H 0.3337 0.7446 0.4508 0.068 Uiso 1 1 calc R
H38C H 0.3415 0.6875 0.5181 0.068 Uiso 1 1 calc R
C39 C 0.46906(15) 0.77645(12) 0.4466(2) 0.0422(7) Uani 1 1 d .
H39A H 0.5110 0.7913 0.4820 0.063 Uiso 1 1 calc R
H39B H 0.4379 0.8077 0.4272 0.063 Uiso 1 1 calc R
H39C H 0.4827 0.7560 0.3815 0.063 Uiso 1 1 calc R
C40 C 0.56933(15) 0.62549(11) 0.8128(2) 0.0392(7) Uani 1 1 d .
H40 H 0.5482 0.6542 0.8619 0.047 Uiso 1 1 calc R
C41 C 0.54469(15) 0.56709(11) 0.8477(2) 0.0424(7) Uani 1 1 d .
H41A H 0.4935 0.5651 0.8426 0.064 Uiso 1 1 calc R
H41B H 0.5591 0.5602 0.9221 0.064 Uiso 1 1 calc R
H41C H 0.5656 0.5385 0.8007 0.064 Uiso 1 1 calc R
C42 C 0.64957(14) 0.62913(12) 0.8212(2) 0.0418(7) Uani 1 1 d .
H42A H 0.6709 0.6033 0.7692 0.063 Uiso 1 1 calc R
H42B H 0.6643 0.6187 0.8940 0.063 Uiso 1 1 calc R
H42C H 0.6647 0.6678 0.8058 0.063 Uiso 1 1 calc R
C43 C 0.58927(16) 0.58005(12) 0.4169(2) 0.0448(7) Uani 1 1 d .
H43 H 0.5536 0.5701 0.3612 0.054 Uiso 1 1 calc R
C44 C 0.64854(17) 0.61464(14) 0.3693(3) 0.0596(9) Uani 1 1 d .
H44A H 0.6727 0.6351 0.4268 0.089 Uiso 1 1 calc R
H44B H 0.6294 0.6416 0.3173 0.089 Uiso 1 1 calc R
H44C H 0.6818 0.5896 0.3329 0.089 Uiso 1 1 calc R
C45 C 0.62851(19) 0.53067(14) 0.4510(3) 0.0634(10) Uani 1 1 d .
H45A H 0.6489 0.5121 0.3880 0.095 Uiso 1 1 calc R
H45B H 0.5970 0.5044 0.4879 0.095 Uiso 1 1 calc R
H45C H 0.6661 0.5422 0.5001 0.095 Uiso 1 1 calc R
C46 C 0.41595(15) 0.66399(11) 0.8808(2) 0.0354(7) Uani 1 1 d .
C47 C 0.43922(15) 0.66092(11) 0.9904(2) 0.0366(6) Uani 1 1 d .
C48 C 0.41155(16) 0.61967(11) 1.0562(2) 0.0433(7) Uani 1 1 d .
H48 H 0.4278 0.6175 1.1282 0.052 Uiso 1 1 calc R
C49 C 0.36097(17) 0.58112(12) 1.0225(2) 0.0494(8) Uani 1 1 d .
C50 C 0.34101(16) 0.58388(12) 0.9187(2) 0.0445(7) Uani 1 1 d .
H50 H 0.3081 0.5569 0.8934 0.053 Uiso 1 1 calc R
C51 C 0.36573(15) 0.62404(11) 0.8461(2) 0.0387(7) Uani 1 1 d .
C52 C 0.33764(15) 0.62246(12) 0.7306(2) 0.0410(7) Uani 1 1 d .
H52 H 0.3639 0.6515 0.6885 0.049 Uiso 1 1 calc R
C53 C 0.25997(14) 0.63889(13) 0.7287(2) 0.0465(8) Uani 1 1 d .
H53A H 0.2448 0.6443 0.6542 0.070 Uiso 1 1 calc R
H53B H 0.2533 0.6740 0.7688 0.070 Uiso 1 1 calc R
H53C H 0.2321 0.6089 0.7618 0.070 Uiso 1 1 calc R
C54 C 0.34807(16) 0.56616(11) 0.6747(2) 0.0441(7) Uani 1 1 d .
H54A H 0.3225 0.5368 0.7138 0.066 Uiso 1 1 calc R
H54B H 0.3981 0.5569 0.6734 0.066 Uiso 1 1 calc R
H54C H 0.3303 0.5685 0.6010 0.066 Uiso 1 1 calc R
C55 C 0.49251(15) 0.69940(11) 1.0448(2) 0.0389(7) Uani 1 1 d .
H55 H 0.5110 0.7260 0.9893 0.047 Uiso 1 1 calc R
C56 C 0.55534(15) 0.66534(13) 1.0900(2) 0.0473(8) Uani 1 1 d .
H56A H 0.5411 0.6462 1.1563 0.071 Uiso 1 1 calc R
H56B H 0.5943 0.6910 1.1054 0.071 Uiso 1 1 calc R
H56C H 0.5702 0.6373 1.0369 0.071 Uiso 1 1 calc R
C57 C 0.46125(16) 0.73427(12) 1.1351(2) 0.0439(8) Uani 1 1 d .
H57A H 0.4188 0.7533 1.1093 0.066 Uiso 1 1 calc R
H57B H 0.4955 0.7625 1.1587 0.066 Uiso 1 1 calc R
H57C H 0.4493 0.7096 1.1955 0.066 Uiso 1 1 calc R
C58 C 0.33178(19) 0.53635(13) 1.0961(3) 0.0549(9) Uani 1 1 d .
H58 H 0.2959 0.5149 1.0541 0.066 Uiso 1 1 calc R
C59 C 0.29584(16) 0.55921(13) 1.1934(2) 0.0503(8) Uani 1 1 d .
H59A H 0.2829 0.5281 1.2411 0.075 Uiso 1 1 calc R
H59B H 0.2535 0.5797 1.1716 0.075 Uiso 1 1 calc R
H59C H 0.3275 0.5849 1.2313 0.075 Uiso 1 1 calc R
C60 C 0.3867(2) 0.49450(14) 1.1315(3) 0.0680(11) Uani 1 1 d .
H60A H 0.4183 0.5124 1.1833 0.102 Uiso 1 1 calc R
H60B H 0.4136 0.4819 1.0689 0.102 Uiso 1 1 calc R
H60C H 0.3638 0.4620 1.1652 0.102 Uiso 1 1 calc R
P1 P 0.50356(4) 0.78520(3) 0.83505(5) 0.03381(17) Uani 1 1 d .
P2 P 0.43518(4) 0.71691(3) 0.77207(5) 0.03459(17) Uani 1 1 d .

loop_
_atom_site_aniso_label
_atom_site_aniso_U_11
_atom_site_aniso_U_22
_atom_site_aniso_U_33
_atom_site_aniso_U_23
_atom_site_aniso_U_13
_atom_site_aniso_U_12
C1 0.0296(16) 0.0353(15) 0.0407(16) 0.0066(13) 0.0067(13) -0.0038(12)
C2 0.0317(16) 0.0374(16) 0.0336(15) -0.0063(13) 0.0078(12) 0.0033(12)
C3 0.0425(17) 0.0297(14) 0.0416(15) 0.0037(12) 0.0086(14) 0.0093(14)
C4 0.0364(17) 0.0384(16) 0.0408(16) 0.0110(13) 0.0045(13) -0.0068(14)
C5 0.0302(15) 0.0368(16) 0.0404(16) 0.0058(13) 0.0046(12) -0.0045(13)
C6 0.0352(16) 0.0322(15) 0.0428(16) 0.0056(13) 0.0075(13) 0.0079(12)
C7 0.0351(16) 0.0408(16) 0.0527(19) 0.0115(14) 0.0103(14) 0.0034(14)
C8 0.0363(16) 0.0405(16) 0.0404(16) 0.0149(13) 0.0100(13) 0.0073(13)
C9 0.0364(17) 0.0431(18) 0.0482(17) 0.0081(14) 0.0122(13) 0.0075(14)
C10 0.0423(18) 0.0370(16) 0.0448(17) 0.0065(14) 0.0166(14) 0.0079(14)
C11 0.0491(19) 0.0488(18) 0.0381(17) 0.0137(14) 0.0055(14) 0.0061(15)
C12 0.052(2) 0.0394(17) 0.0525(19) -0.0028(14) 0.0245(15) -0.0121(15)
C13 0.0335(16) 0.0317(14) 0.0358(15) 0.0086(12) 0.0052(12) 0.0050(12)
C14 0.0427(18) 0.0448(17) 0.0364(16) 0.0041(13) -0.0038(13) 0.0120(15)
C15 0.0362(17) 0.0331(15) 0.0429(16) -0.0034(13) 0.0063(13) 0.0068(13)
C16 0.0374(17) 0.0273(14) 0.0331(15) 0.0016(11) 0.0018(12) -0.0001(12)
C17 0.0368(16) 0.0314(14) 0.0382(15) -0.0036(12) -0.0054(13) 0.0051(13)
C18 0.0368(17) 0.0435(17) 0.0409(17) -0.0052(13) -0.0126(13) 0.0084(14)
C19 0.0407(18) 0.0375(16) 0.0374(16) -0.0086(13) -0.0024(13) 0.0076(14)
C20 0.0357(16) 0.0374(15) 0.0329(15) -0.0026(13) 0.0094(12) -0.0092(13)
C21 0.0355(17) 0.0318(15) 0.0389(15) -0.0051(12) 0.0048(13) 0.0007(13)
C22 0.0330(15) 0.0425(17) 0.0315(14) -0.0081(13) 0.0100(12) -0.0056(13)
C23 0.0362(17) 0.0419(17) 0.0465(17) -0.0149(14) -0.0068(14) -0.0103(14)
C24 0.0412(17) 0.0396(16) 0.0436(17) -0.0063(13) 0.0116(14) -0.0077(14)
C25 0.0460(19) 0.0443(17) 0.0391(17) -0.0148(14) -0.0112(14) 0.0118(15)
C26 0.0390(18) 0.0380(16) 0.0447(17) -0.0039(13) 0.0083(14) 0.0057(13)
C27 0.055(2) 0.061(2) 0.0397(17) -0.0013(15) -0.0065(15) 0.0234(17)
C28 0.0330(16) 0.0419(16) 0.0414(16) -0.0091(13) -0.0044(13) -0.0084(14)
C29 0.049(2) 0.0456(18) 0.0531(19) 0.0104(15) -0.0082(15) -0.0159(15)
C30 0.0394(18) 0.0431(17) 0.0499(18) -0.0080(14) -0.0111(14) 0.0054(14)
C31 0.0293(15) 0.0376(15) 0.0390(15) -0.0076(12) -0.0074(13) -0.0011(13)
C32 0.0312(16) 0.0404(16) 0.0364(15) -0.0115(13) -0.0084(12) -0.0057(13)
C33 0.0348(17) 0.0425(17) 0.0399(17) 0.0084(13) 0.0065(13) 0.0100(14)
C34 0.0413(18) 0.0389(16) 0.0415(17) -0.0075(13) 0.0090(14) 0.0117(14)
C35 0.0367(17) 0.0386(15) 0.0376(15) -0.0054(12) -0.0055(13) 0.0032(14)
C36 0.0338(16) 0.0325(15) 0.0374(16) -0.0035(12) 0.0044(12) -0.0050(12)
C37 0.0456(18) 0.0467(17) 0.0364(16) 0.0007(13) -0.0047(14) 0.0108(15)
C38 0.0355(17) 0.0581(19) 0.0431(17) 0.0151(15) 0.0038(13) 0.0129(16)
C39 0.0461(17) 0.0381(16) 0.0424(17) 0.0059(14) -0.0078(13) 0.0097(14)
C40 0.0381(17) 0.0333(15) 0.0460(17) -0.0075(13) -0.0052(13) 0.0098(14)
C41 0.0389(18) 0.0444(18) 0.0439(17) 0.0079(14) 0.0114(14) 0.0032(14)
C42 0.0327(16) 0.0432(17) 0.0495(18) 0.0078(14) -0.0121(13) 0.0034(14)
C43 0.0449(18) 0.0473(18) 0.0422(17) -0.0083(14) 0.0079(14) 0.0129(15)
C44 0.048(2) 0.067(2) 0.064(2) -0.0204(18) 0.0126(17) -0.0074(18)
C45 0.077(3) 0.065(2) 0.048(2) -0.0139(17) 0.0112(18) 0.033(2)
C46 0.0400(17) 0.0267(14) 0.0395(16) -0.0059(12) 0.0064(13) -0.0065(13)
C47 0.0344(16) 0.0367(15) 0.0387(16) 0.0058(12) 0.0039(13) -0.0076(13)
C48 0.055(2) 0.0353(16) 0.0397(16) 0.0053(13) 0.0125(14) -0.0085(15)
C49 0.062(2) 0.0420(18) 0.0439(19) 0.0082(14) 0.0149(16) -0.0198(16)
C50 0.0508(19) 0.0401(17) 0.0426(18) -0.0033(14) 0.0145(15) -0.0166(15)
C51 0.0430(18) 0.0350(16) 0.0383(16) 0.0024(13) 0.0024(13) -0.0073(14)
C52 0.0401(17) 0.0431(17) 0.0397(16) -0.0037(14) 0.0022(13) -0.0104(14)
C53 0.0389(18) 0.0554(19) 0.0451(17) -0.0138(15) -0.0070(14) -0.0081(15)
C54 0.0417(18) 0.0416(17) 0.0490(18) -0.0051(14) -0.0075(15) -0.0058(14)
C55 0.0387(17) 0.0355(16) 0.0426(16) 0.0099(12) -0.0070(14) -0.0040(14)
C56 0.0454(19) 0.0551(19) 0.0414(17) 0.0112(15) -0.0125(15) 0.0056(16)
C57 0.0541(19) 0.0382(17) 0.0394(17) 0.0082(13) -0.0083(14) -0.0082(15)
C58 0.068(2) 0.0445(19) 0.053(2) 0.0113(16) 0.0126(18) -0.0091(17)
C59 0.0431(19) 0.0523(19) 0.055(2) 0.0218(16) 0.0149(15) 0.0114(16)
C60 0.101(3) 0.0407(19) 0.063(2) 0.0146(17) 0.033(2) 0.017(2)
P1 0.0344(4) 0.0314(4) 0.0357(4) -0.0003(3) 0.0066(3) -0.0061(4)
P2 0.0345(4) 0.0342(4) 0.0351(4) -0.0011(3) 0.0064(3) -0.0062(3)

loop_
_atom_type_symbol
_atom_type_description
_atom_type_scat_dispersion_real
_atom_type_scat_dispersion_imag
_atom_type_scat_source
C C 0.0033 0.0016 'International Tables Vol C Tables 4.2.6.8 and 6.1.1.4'
H H 0.0000 0.0000 'International Tables Vol C Tables 4.2.6.8 and 6.1.1.4'
P P 0.1023 0.0942 'International Tables Vol C Tables 4.2.6.8 and 6.1.1.4'

loop_
_geom_angle_atom_site_label_1
_geom_angle_atom_site_label_2
_geom_angle_atom_site_label_3
_geom_angle
C2 C1 C6 117.8(2)
C2 C1 P1 126.8(2)
C6 C1 P1 114.46(19)
C3 C2 C1 120.0(2)
C3 C2 C13 116.5(2)
C1 C2 C13 123.5(2)
C2 C3 C4 122.9(3)
C2 C3 H3 118.6
C4 C3 H3 118.6
C5 C4 C3 117.3(2)
C5 C4 C10 122.6(2)
C3 C4 C10 120.0(3)
C4 C5 C6 122.4(3)
C4 C5 H5 118.8
C6 C5 H5 118.8
C5 C6 C1 119.4(2)
C5 C6 C8 116.5(2)
C1 C6 C8 124.1(2)
C8 C7 H7A 109.5
C8 C7 H7B 109.5
H7A C7 H7B 109.5
C8 C7 H7C 109.5
H7A C7 H7C 109.5
H7B C7 H7C 109.5
C6 C8 C9 112.3(2)
C6 C8 C7 111.6(2)
C9 C8 C7 109.3(2)
C6 C8 H8 107.8
C9 C8 H8 107.8
C7 C8 H8 107.8
C8 C9 H9A 109.5
C8 C9 H9B 109.5
H9A C9 H9B 109.5
C8 C9 H9C 109.5
H9A C9 H9C 109.5
H9B C9 H9C 109.5
C4 C10 C11 109.2(2)
C4 C10 C12 112.9(2)
C11 C10 C12 111.4(2)
C4 C10 H10 107.7
C11 C10 H10 107.7
C12 C10 H10 107.7
C10 C11 H11A 109.5
C10 C11 H11B 109.5
H11A C11 H11B 109.5
C10 C11 H11C 109.5
H11A C11 H11C 109.5
H11B C11 H11C 109.5
C10 C12 H12A 109.5
C10 C12 H12B 109.5
H12A C12 H12B 109.5
C10 C12 H12C 109.5
H12A C12 H12C 109.5
H12B C12 H12C 109.5
C15 C13 C2 110.4(2)
C15 C13 C14 110.5(2)
C2 C13 C14 110.7(2)
C15 C13 H13 108.4
C2 C13 H13 108.4
C14 C13 H13 108.4
C13 C14 H14A 109.5
C13 C14 H14B 109.5
H14A C14 H14B 109.5
C13 C14 H14C 109.5
H14A C14 H14C 109.5
H14B C14 H14C 109.5
C13 C15 H15A 109.5
C13 C15 H15B 109.5
H15A C15 H15B 109.5
C13 C15 H15C 109.5
H15A C15 H15C 109.5
H15B C15 H15C 109.5
C17 C16 C21 117.4(2)
C17 C16 P1 111.27(19)
C21 C16 P1 131.0(2)
C18 C17 C16 120.2(3)
C18 C17 C28 116.7(2)
C16 C17 C28 123.0(2)
C19 C18 C17 123.2(3)
C19 C18 H18 118.4
C17 C18 H18 118.4
C18 C19 C20 117.6(3)
C18 C19 C25 122.1(3)
C20 C19 C25 120.2(3)
C19 C20 C21 123.1(3)
C19 C20 H20 118.4
C21 C20 H20 118.4
C20 C21 C16 118.5(2)
C20 C21 C22 115.1(2)
C16 C21 C22 126.5(2)
C21 C22 C24 113.3(2)
C21 C22 C23 111.0(2)
C24 C22 C23 107.7(2)
C21 C22 H22 108.2
C24 C22 H22 108.2
C23 C22 H22 108.2
C22 C23 H23A 109.5
C22 C23 H23B 109.5
H23A C23 H23B 109.5
C22 C23 H23C 109.5
H23A C23 H23C 109.5
H23B C23 H23C 109.5
C22 C24 H24A 109.5
C22 C24 H24B 109.5
H24A C24 H24B 109.5
C22 C24 H24C 109.5
H24A C24 H24C 109.5
H24B C24 H24C 109.5
C19 C25 C27 112.9(2)
C19 C25 C26 111.9(2)
C27 C25 C26 109.3(2)
C19 C25 H25 107.5
C27 C25 H25 107.5
C26 C25 H25 107.5
C25 C26 H26A 109.5
C25 C26 H26B 109.5
H26A C26 H26B 109.5
C25 C26 H26C 109.5
H26A C26 H26C 109.5
H26B C26 H26C 109.5
C25 C27 H27A 109.5
C25 C27 H27B 109.5
H27A C27 H27B 109.5
C25 C27 H27C 109.5
H27A C27 H27C 109.5
H27B C27 H27C 109.5
C30 C28 C17 112.0(2)
C30 C28 C29 111.2(2)
C17 C28 C29 111.3(2)
C30 C28 H28 107.4
C17 C28 H28 107.4
C29 C28 H28 107.4
C28 C29 H29A 109.5
C28 C29 H29B 109.5
H29A C29 H29B 109.5
C28 C29 H29C 109.5
H29A C29 H29C 109.5
H29B C29 H29C 109.5
C28 C30 H30A 109.5
C28 C30 H30B 109.5
H30A C30 H30B 109.5
C28 C30 H30C 109.5
H30A C30 H30C 109.5
H30B C30 H30C 109.5
C36 C31 C32 118.4(2)
C36 C31 P2 115.5(2)
C32 C31 P2 125.3(2)
C33 C32 C31 118.1(2)
C33 C32 C40 118.6(2)
C31 C32 C40 123.3(2)
C34 C33 C32 124.5(3)
C34 C33 H33 117.8
C32 C33 H33 117.8
C33 C34 C35 116.7(2)
C33 C34 C43 125.0(3)
C35 C34 C43 118.2(2)
C36 C35 C34 122.6(3)
C36 C35 H35 118.7
C34 C35 H35 118.7
C35 C36 C31 119.6(3)
C35 C36 C37 116.9(2)
C31 C36 C37 123.5(2)
C36 C37 C39 111.5(2)
C36 C37 C38 111.7(2)
C39 C37 C38 110.0(2)
C36 C37 H37 107.8
C39 C37 H37 107.8
C38 C37 H37 107.8
C37 C38 H38A 109.5
C37 C38 H38B 109.5
H38A C38 H38B 109.5
C37 C38 H38C 109.5
H38A C38 H38C 109.5
H38B C38 H38C 109.5
C37 C39 H39A 109.5
C37 C39 H39B 109.5
H39A C39 H39B 109.5
C37 C39 H39C 109.5
H39A C39 H39C 109.5
H39B C39 H39C 109.5
C32 C40 C41 109.3(2)
C32 C40 C42 111.4(2)
C41 C40 C42 109.8(2)
C32 C40 H40 108.7
C41 C40 H40 108.7
C42 C40 H40 108.7
C40 C41 H41A 109.5
C40 C41 H41B 109.5
H41A C41 H41B 109.5
C40 C41 H41C 109.5
H41A C41 H41C 109.5
H41B C41 H41C 109.5
C40 C42 H42A 109.5
C40 C42 H42B 109.5
H42A C42 H42B 109.5
C40 C42 H42C 109.5
H42A C42 H42C 109.5
H42B C42 H42C 109.5
C45 C43 C34 113.6(3)
C45 C43 C44 99.6(3)
C34 C43 C44 109.2(2)
C45 C43 H43 111.3
C34 C43 H43 111.3
C44 C43 H43 111.3
C43 C44 H44A 109.5
C43 C44 H44B 109.5
H44A C44 H44B 109.5
C43 C44 H44C 109.5
H44A C44 H44C 109.5
H44B C44 H44C 109.5
C43 C45 H45A 109.5
C43 C45 H45B 109.5
H45A C45 H45B 109.5
C43 C45 H45C 109.5
H45A C45 H45C 109.5
H45B C45 H45C 109.5
C51 C46 C47 117.7(2)
C51 C46 P2 111.1(2)
C47 C46 P2 131.0(2)
C48 C47 C46 118.8(3)
C48 C47 C55 114.6(2)
C46 C47 C55 126.7(2)
C47 C48 C49 123.4(3)
C47 C48 H48 118.3
C49 C48 H48 118.3
C50 C49 C48 116.9(3)
C50 C49 C58 120.8(3)
C48 C49 C58 122.3(3)
C49 C50 C51 123.9(3)
C49 C50 H50 118.0
C51 C50 H50 118.0
C50 C51 C46 119.3(3)
C50 C51 C52 118.1(3)
C46 C51 C52 122.6(2)
C54 C52 C53 110.1(2)
C54 C52 C51 113.9(2)
C53 C52 C51 110.3(2)
C54 C52 H52 107.5
C53 C52 H52 107.5
C51 C52 H52 107.5
C52 C53 H53A 109.5
C52 C53 H53B 109.5
H53A C53 H53B 109.5
C52 C53 H53C 109.5
H53A C53 H53C 109.5
H53B C53 H53C 109.5
C52 C54 H54A 109.5
C52 C54 H54B 109.5
H54A C54 H54B 109.5
C52 C54 H54C 109.5
H54A C54 H54C 109.5
H54B C54 H54C 109.5
C57 C55 C47 113.2(2)
C57 C55 C56 108.6(2)
C47 C55 C56 111.3(2)
C57 C55 H55 107.8
C47 C55 H55 107.8
C56 C55 H55 107.8
C55 C56 H56A 109.5
C55 C56 H56B 109.5
H56A C56 H56B 109.5
C55 C56 H56C 109.5
H56A C56 H56C 109.5
H56B C56 H56C 109.5
C55 C57 H57A 109.5
C55 C57 H57B 109.5
H57A C57 H57B 109.5
C55 C57 H57C 109.5
H57A C57 H57C 109.5
H57B C57 H57C 109.5
C59 C58 C49 113.9(3)
C59 C58 C60 108.7(3)
C49 C58 C60 112.6(3)
C59 C58 H58 107.1
C49 C58 H58 107.1
C60 C58 H58 107.1
C58 C59 H59A 109.5
C58 C59 H59B 109.5
H59A C59 H59B 109.5
C58 C59 H59C 109.5
H59A C59 H59C 109.5
H59B C59 H59C 109.5
C58 C60 H60A 109.5
C58 C60 H60B 109.5
H60A C60 H60B 109.5
C58 C60 H60C 109.5
H60A C60 H60C 109.5
H60B C60 H60C 109.5
C16 P1 C1 105.68(12)
C16 P1 P2 109.37(9)
C1 P1 P2 102.56(9)
C46 P2 C31 106.08(12)
C46 P2 P1 110.33(9)
C31 P2 P1 102.61(9)

loop_
_geom_bond_atom_site_label_1
_geom_bond_atom_site_label_2
_geom_bond_distance
C1 C2 1.400(4)
C1 C6 1.428(4)
C1 P1 1.890(3)
C2 C3 1.383(4)
C2 C13 1.536(4)
C3 C4 1.387(4)
C3 H3 0.9500
C4 C5 1.378(4)
C4 C10 1.510(4)
C5 C6 1.397(3)
C5 H5 0.9500
C6 C8 1.508(4)
C7 C8 1.558(4)
C7 H7A 0.9800
C7 H7B 0.9800
C7 H7C 0.9800
C8 C9 1.529(4)
C8 H8 1.0000
C9 H9A 0.9800
C9 H9B 0.9800
C9 H9C 0.9800
C10 C11 1.530(4)
C10 C12 1.537(4)
C10 H10 1.0000
C11 H11A 0.9800
C11 H11B 0.9800
C11 H11C 0.9800
C12 H12A 0.9800
C12 H12B 0.9800
C12 H12C 0.9800
C13 C15 1.508(3)
C13 C14 1.546(4)
C13 H13 1.0000
C14 H14A 0.9800
C14 H14B 0.9800
C14 H14C 0.9800
C15 H15A 0.9800
C15 H15B 0.9800
C15 H15C 0.9800
C16 C17 1.427(4)
C16 C21 1.443(4)
C16 P1 1.889(3)
C17 C18 1.376(4)
C17 C28 1.529(4)
C18 C19 1.370(4)
C18 H18 0.9500
C19 C20 1.387(4)
C19 C25 1.499(4)
C20 C21 1.399(3)
C20 H20 0.9500
C21 C22 1.511(4)
C22 C24 1.531(4)
C22 C23 1.561(4)
C22 H22 1.0000
C23 H23A 0.9800
C23 H23B 0.9800
C23 H23C 0.9800
C24 H24A 0.9800
C24 H24B 0.9800
C24 H24C 0.9800
C25 C27 1.527(4)
C25 C26 1.530(4)
C25 H25 1.0000
C26 H26A 0.9800
C26 H26B 0.9800
C26 H26C 0.9800
C27 H27A 0.9800
C27 H27B 0.9800
C27 H27C 0.9800
C28 C30 1.525(4)
C28 C29 1.530(4)
C28 H28 1.0000
C29 H29A 0.9800
C29 H29B 0.9800
C29 H29C 0.9800
C30 H30A 0.9800
C30 H30B 0.9800
C30 H30C 0.9800
C31 C36 1.434(4)
C31 C32 1.435(4)
C31 P2 1.889(3)
C32 C33 1.395(4)
C32 C40 1.517(4)
C33 C34 1.372(4)
C33 H33 0.9500
C34 C35 1.415(4)
C34 C43 1.515(4)
C35 C36 1.377(4)
C35 H35 0.9500
C36 C37 1.516(4)
C37 C39 1.523(4)
C37 C38 1.524(4)
C37 H37 1.0000
C38 H38A 0.9800
C38 H38B 0.9800
C38 H38C 0.9800
C39 H39A 0.9800
C39 H39B 0.9800
C39 H39C 0.9800
C40 C41 1.526(4)
C40 C42 1.536(4)
C40 H40 1.0000
C41 H41A 0.9800
C41 H41B 0.9800
C41 H41C 0.9800
C42 H42A 0.9800
C42 H42B 0.9800
C42 H42C 0.9800
C43 C45 1.454(4)
C43 C44 1.517(4)
C43 H43 1.0000
C44 H44A 0.9800
C44 H44B 0.9800
C44 H44C 0.9800
C45 H45A 0.9800
C45 H45B 0.9800
C45 H45C 0.9800
C46 C51 1.415(4)
C46 C47 1.437(4)
C46 P2 1.882(3)
C47 C48 1.381(4)
C47 C55 1.525(4)
C48 C49 1.394(4)
C48 H48 0.9500
C49 C50 1.349(4)
C49 C58 1.509(4)
C50 C51 1.395(4)
C50 H50 0.9500
C51 C52 1.534(4)
C52 C54 1.519(4)
C52 C53 1.532(4)
C52 H52 1.0000
C53 H53A 0.9800
C53 H53B 0.9800
C53 H53C 0.9800
C54 H54A 0.9800
C54 H54B 0.9800
C54 H54C 0.9800
C55 C57 1.517(4)
C55 C56 1.551(4)
C55 H55 1.0000
C56 H56A 0.9800
C56 H56B 0.9800
C56 H56C 0.9800
C57 H57A 0.9800
C57 H57B 0.9800
C57 H57C 0.9800
C58 C59 1.494(4)
C58 C60 1.509(5)
C58 H58 1.0000
C59 H59A 0.9800
C59 H59B 0.9800
C59 H59C 0.9800
C60 H60A 0.9800
C60 H60B 0.9800
C60 H60C 0.9800
P1 P2 2.2229(10)

loop_
_geom_torsion_atom_site_label_1
_geom_torsion_atom_site_label_2
_geom_torsion_atom_site_label_3
_geom_torsion_atom_site_label_4
_geom_torsion
C6 C1 C2 C3 -4.9(4)
P1 C1 C2 C3 163.7(2)
C6 C1 C2 C13 173.8(2)
P1 C1 C2 C13 -17.6(4)
C1 C2 C3 C4 1.7(4)
C13 C2 C3 C4 -177.2(3)
C2 C3 C4 C5 1.7(4)
C2 C3 C4 C10 177.7(3)
C3 C4 C5 C6 -1.6(4)
C10 C4 C5 C6 -177.6(3)
C4 C5 C6 C1 -1.7(4)
C4 C5 C6 C8 178.4(3)
C2 C1 C6 C5 5.0(4)
P1 C1 C6 C5 -165.0(2)
C2 C1 C6 C8 -175.2(3)
P1 C1 C6 C8 14.8(4)
C5 C6 C8 C9 66.7(3)
C1 C6 C8 C9 -113.2(3)
C5 C6 C8 C7 -56.4(3)
C1 C6 C8 C7 123.8(3)
C5 C4 C10 C11 84.1(3)
C3 C4 C10 C11 -91.8(3)
C5 C4 C10 C12 -40.5(4)
C3 C4 C10 C12 143.7(3)
C3 C2 C13 C15 -65.6(3)
C1 C2 C13 C15 115.6(3)
C3 C2 C13 C14 57.1(3)
C1 C2 C13 C14 -121.7(3)
C21 C16 C17 C18 1.1(4)
P1 C16 C17 C18 -172.6(2)
C21 C16 C17 C28 -176.3(2)
P1 C16 C17 C28 10.1(3)
C16 C17 C18 C19 0.5(4)
C28 C17 C18 C19 178.0(3)
C17 C18 C19 C20 -1.3(4)
C17 C18 C19 C25 175.8(3)
C18 C19 C20 C21 0.5(4)
C25 C19 C20 C21 -176.6(2)
C19 C20 C21 C16 1.0(4)
C19 C20 C21 C22 -178.2(2)
C17 C16 C21 C20 -1.7(4)
P1 C16 C21 C20 170.4(2)
C17 C16 C21 C22 177.3(2)
P1 C16 C21 C22 -10.5(4)
C20 C21 C22 C24 -61.9(3)
C16 C21 C22 C24 119.0(3)
C20 C21 C22 C23 59.4(3)
C16 C21 C22 C23 -119.7(3)
C18 C19 C25 C27 -113.6(3)
C20 C19 C25 C27 63.4(3)
C18 C19 C25 C26 122.6(3)
C20 C19 C25 C26 -60.4(3)
C18 C17 C28 C30 61.2(3)
C16 C17 C28 C30 -121.4(3)
C18 C17 C28 C29 -64.0(3)
C16 C17 C28 C29 113.4(3)
C36 C31 C32 C33 -3.1(4)
P2 C31 C32 C33 165.7(2)
C36 C31 C32 C40 175.4(3)
P2 C31 C32 C40 -15.8(4)
C31 C32 C33 C34 1.0(4)
C40 C32 C33 C34 -177.6(3)
C32 C33 C34 C35 -0.2(5)
C32 C33 C34 C43 176.8(3)
C33 C34 C35 C36 1.7(4)
C43 C34 C35 C36 -175.5(3)
C34 C35 C36 C31 -4.0(4)
C34 C35 C36 C37 176.1(3)
C32 C31 C36 C35 4.6(4)
P2 C31 C36 C35 -165.3(2)
C32 C31 C36 C37 -175.4(2)
P2 C31 C36 C37 14.6(3)
C35 C36 C37 C39 -59.1(3)
C31 C36 C37 C39 121.0(3)
C35 C36 C37 C38 64.5(3)
C31 C36 C37 C38 -115.4(3)
C33 C32 C40 C41 -67.2(3)
C31 C32 C40 C41 114.3(3)
C33 C32 C40 C42 54.3(3)
C31 C32 C40 C42 -124.2(3)
C33 C34 C43 C45 13.4(4)
C35 C34 C43 C45 -169.7(3)
C33 C34 C43 C44 -96.8(4)
C35 C34 C43 C44 80.2(3)
C51 C46 C47 C48 -0.2(4)
P2 C46 C47 C48 174.1(2)
C51 C46 C47 C55 -179.9(3)
P2 C46 C47 C55 -5.5(4)
C46 C47 C48 C49 -1.2(4)
C55 C47 C48 C49 178.5(3)
C47 C48 C49 C50 2.6(5)
C47 C48 C49 C58 179.8(3)
C48 C49 C50 C51 -2.8(5)
C58 C49 C50 C51 180.0(3)
C49 C50 C51 C46 1.5(5)
C49 C50 C51 C52 -179.3(3)
C47 C46 C51 C50 0.1(4)
P2 C46 C51 C50 -175.3(2)
C47 C46 C51 C52 -179.1(3)
P2 C46 C51 C52 5.5(3)
C50 C51 C52 C54 -56.0(4)
C46 C51 C52 C54 123.2(3)
C50 C51 C52 C53 68.3(3)
C46 C51 C52 C53 -112.5(3)
C48 C47 C55 C57 -64.0(3)
C46 C47 C55 C57 115.6(3)
C48 C47 C55 C56 58.7(3)
C46 C47 C55 C56 -121.7(3)
C50 C49 C58 C59 -122.5(3)
C48 C49 C58 C59 60.4(4)
C50 C49 C58 C60 113.1(4)
C48 C49 C58 C60 -64.0(4)
C17 C16 P1 C1 -79.8(2)
C21 C16 P1 C1 107.7(3)
C17 C16 P1 P2 170.47(16)
C21 C16 P1 P2 -2.1(3)
C2 C1 P1 C16 -28.5(3)
C6 C1 P1 C16 140.4(2)
C2 C1 P1 P2 86.0(2)
C6 C1 P1 P2 -105.0(2)
C51 C46 P2 C31 -76.8(2)
C47 C46 P2 C31 108.6(3)
C51 C46 P2 P1 172.81(17)
C47 C46 P2 P1 -1.8(3)
C36 C31 P2 C46 137.7(2)
C32 C31 P2 C46 -31.4(3)
C36 C31 P2 P1 -106.47(19)
C32 C31 P2 P1 84.4(2)
C16 P1 P2 C46 -72.33(13)
C1 P1 P2 C46 175.84(13)
C16 P1 P2 C31 175.00(12)
C1 P1 P2 C31 63.16(12)
